data_7047569
loop_
_publ_author_name
'Hazari, Arijit Singha'
'Ghosh, Prabir'
'Beyer, Katharina'
'Schwederski, Brigitte'
'Kaim, Wolfgang'
'Lahiri, Goutam Kumar'

_publ_section_title
;
 Effect of positional isomerism on the spectroelectrochemical response of
 3,6-bis(2-pyridyl)-diketopyrrolopyrrolate bridged
 bis(carbonylhydridoruthenium) compounds.
;
_journal_issue 39
_journal_name_full 'Dalton transactions (Cambridge, England : 2003)'
_journal_page_first 14078
_journal_page_last 14084
_journal_paper_doi 10.1039/c8dt02806k
_journal_volume 47
_journal_year 2018
_chemical_formula_moiety 'C90 H70 N4 O4 P4 Ru2'
_chemical_formula_sum 'C90 H70 N4 O4 P4 Ru2'
_chemical_formula_weight 1597.52
_space_group_crystal_system triclinic
_space_group_IT_number 2
_space_group_name_Hall '-P 1'
_space_group_name_H-M_alt 'P -1'
_symmetry_space_group_name_Hall '-P 1'
_symmetry_space_group_name_H-M 'P -1'
_atom_sites_solution_hydrogens mixed
_audit_creation_date 2018-09-12
_audit_creation_method
;
Olex2 1.2
(compiled 2018.05.29 svn.r3508 for OlexSys, GUI svn.r5506)
;
_audit_update_record
;
2018-09-13 deposited with the CCDC.
2018-09-14 downloaded from the CCDC.
;
_cell_angle_alpha 101.756(2)
_cell_angle_beta 104.220(2)
_cell_angle_gamma 101.333(3)
_cell_formula_units_Z 1
_cell_length_a 10.5994(3)
_cell_length_b 12.0532(4)
_cell_length_c 16.8855(4)
_cell_measurement_reflns_used 8859
_cell_measurement_temperature 150(2)
_cell_measurement_theta_max 28.9800
_cell_measurement_theta_min 1.9230
_cell_volume 1976.97(11)
_computing_cell_refinement 'CrystalClear-SM Expert 2.1 b28'
_computing_data_collection 'CrystalClear-SM Expert 2.1 b28 (Rigaku, 2013)'
_computing_data_reduction 'CrystalClear-SM Expert 2.1 b28'
_computing_molecular_graphics ORTEP-3
_computing_publication_material ORTEP-3
_computing_structure_refinement 'ShelXL (Sheldrick, 2015)'
_computing_structure_solution 'SHELXT 2014/4 (Sheldrick, 2014)'
_diffrn_ambient_temperature 150(2)
_diffrn_measured_fraction_theta_full 0.999
_diffrn_measured_fraction_theta_max 0.999
_diffrn_measurement_device 'abstract diffractometer'
_diffrn_measurement_device_type 'dtrek-CrysAlisPro-abstract goniometer imported rigaku-d*trek images'
_diffrn_measurement_method '\w scans'
_diffrn_radiation_type MoK\a
_diffrn_radiation_wavelength 0.71073
_diffrn_reflns_av_R_equivalents 0.0819
_diffrn_reflns_av_unetI/netI 0.0910
_diffrn_reflns_Laue_measured_fraction_full 0.999
_diffrn_reflns_Laue_measured_fraction_max 0.999
_diffrn_reflns_limit_h_max 12
_diffrn_reflns_limit_h_min -12
_diffrn_reflns_limit_k_max 14
_diffrn_reflns_limit_k_min -14
_diffrn_reflns_limit_l_max 20
_diffrn_reflns_limit_l_min -20
_diffrn_reflns_number 20723
_diffrn_reflns_point_group_measured_fraction_full 0.999
_diffrn_reflns_point_group_measured_fraction_max 0.999
_diffrn_reflns_theta_full 25.000
_diffrn_reflns_theta_max 25.000
_diffrn_reflns_theta_min 2.346
_diffrn_source 'fine-focus sealed X-ray tube'
_diffrn_source_type 'Enhance (Mo) X-ray Source'
_exptl_absorpt_coefficient_mu 0.516
_exptl_absorpt_correction_T_max 1.00000
_exptl_absorpt_correction_T_min 0.83660
_exptl_absorpt_correction_type multi-scan
_exptl_absorpt_process_details
;
CrysAlisPro 1.171.38.43 (Rigaku Oxford Diffraction, 2015)
Empirical absorption correction using spherical harmonics,
 implemented in SCALE3 ABSPACK scaling algorithm.
;
_exptl_crystal_colour green
_exptl_crystal_density_diffrn 1.342
_exptl_crystal_description needle
_exptl_crystal_F_000 818
_exptl_crystal_size_max 0.179
_exptl_crystal_size_mid 0.082
_exptl_crystal_size_min 0.055
_refine_diff_density_max 2.234
_refine_diff_density_min -0.641
_refine_diff_density_rms 0.117
_refine_ls_extinction_method none
_refine_ls_goodness_of_fit_ref 1.090
_refine_ls_hydrogen_treatment mixed
_refine_ls_matrix_type full
_refine_ls_number_parameters 482
_refine_ls_number_reflns 6960
_refine_ls_number_restraints 2
_refine_ls_restrained_S_all 1.090
_refine_ls_R_factor_all 0.0821
_refine_ls_R_factor_gt 0.0618
_refine_ls_shift/su_max 0.001
_refine_ls_shift/su_mean 0.000
_refine_ls_structure_factor_coef Fsqd
_refine_ls_weighting_details 'w=1/[\s^2^(Fo^2^)+(0.0273P)^2^+6.2864P] where P=(Fo^2^+2Fc^2^)/3'
_refine_ls_weighting_scheme calc
_refine_ls_wR_factor_gt 0.1254
_refine_ls_wR_factor_ref 0.1369
_reflns_Friedel_coverage 0.000
_reflns_number_gt 5408
_reflns_number_total 6960
_reflns_threshold_expression 'I > 2\s(I)'
_cod_data_source_file c8dt02806k2.cif
_cod_data_source_block 1
_cod_depositor_comments 'Adding full bibliography for 7047568--7047569.cif.'
_cod_original_cell_volume 1976.97(10)
_cod_database_code 7047569
_shelx_shelxl_version_number 2017/1
_shelx_space_group_comment
;
The symmetry employed for this shelxl refinement is uniquely defined
by the following loop, which should always be used as a source of
symmetry information in preference to the above space-group names.
They are only intended as comments.
;
_olex2_refinement_description
;
1. Fixed Uiso
 At 1.2 times of:
  All C(H) groups, All O(H) groups
2. Restrained distances
 HA-Ru1
 1.5 with sigma of 0.02
 Ru1-H
 1.5 with sigma of 0.02
3. Uiso/Uaniso restraints and constraints
Uanis(C45) = Uanis(C45A)
Uanis(O2) = Uanis(O2A)
4. Others
 Sof(C45A)=Sof(O2A)=Sof(HA)=1-FVAR(1)
 Sof(C45)=Sof(O2)=Sof(H)=FVAR(1)
5.a Aromatic/amide H refined with riding coordinates:
 C38(H38), C20(H20), C6(H6), C42(H42), C19(H19), C37(H37), C16(H16), C5(H5),
 C43(H43), C44(H44), C10(H10), C7(H7), C8(H8), C22(H22), C11(H11), C35(H35),
 C41(H41), C26(H26), C14(H14), C40(H40), C18(H18), C25(H25), C24(H24), C12(H12),
  C13(H13), C23(H23), C34(H34), C17(H17), C36(H36), C32(H32), C28(H28),
 C31(H31), C30(H30), C29(H29)
;
_olex2_submission_special_instructions 'No special instructions were received'

loop_
_space_group_symop_operation_xyz
'x, y, z'
'-x, -y, -z'

loop_
_atom_site_label
_atom_site_type_symbol
_atom_site_fract_x
_atom_site_fract_y
_atom_site_fract_z
_atom_site_U_iso_or_equiv
_atom_site_adp_type
_atom_site_occupancy
_atom_site_site_symmetry_order
_atom_site_calc_flag
_atom_site_refinement_flags_posn
_atom_site_refinement_flags_occupancy
_atom_site_disorder_assembly
_atom_site_disorder_group
Ru1 Ru 0.63763(4) 0.67632(4) 0.76504(3) 0.01958(14) Uani 1 1 d D . . .
P1 P 0.60684(14) 0.49134(11) 0.79500(8) 0.0200(3) Uani 1 1 d . . . .
P2 P 0.65766(14) 0.85694(11) 0.72978(8) 0.0216(3) Uani 1 1 d . . . .
O1 O 0.6887(4) 0.4391(3) 0.4048(2) 0.0255(9) Uani 1 1 d . . . .
N1 N 0.5473(4) 0.5879(4) 0.6339(3) 0.0221(10) Uani 1 1 d . . . .
C3 C 0.6354(5) 0.5593(4) 0.5908(3) 0.0219(12) Uani 1 1 d . . . .
C2 C 0.5679(5) 0.5029(4) 0.5051(3) 0.0202(11) Uani 1 1 d . . . .
N2 N 0.8086(4) 0.6475(3) 0.7210(3) 0.0216(10) Uani 1 1 d . . . .
C38 C 0.6975(6) 0.8081(5) 0.5707(3) 0.0261(13) Uani 1 1 d . . . .
H38 H 0.606944 0.767535 0.552961 0.031 Uiso 1 1 calc R . . .
C20 C 0.4178(6) 0.2766(5) 0.7618(3) 0.0284(13) Uani 1 1 d . . . .
H20 H 0.492208 0.248015 0.779683 0.034 Uiso 1 1 calc R . . .
C15 C 0.4366(5) 0.3954(4) 0.7624(3) 0.0211(12) Uani 1 1 d . . . .
C1 C 0.5849(5) 0.4514(4) 0.4240(3) 0.0211(12) Uani 1 1 d . . . .
C4 C 0.7782(5) 0.5905(4) 0.6374(3) 0.0215(12) Uani 1 1 d . . . .
C6 C 1.0083(6) 0.5958(5) 0.6483(4) 0.0298(13) Uani 1 1 d . . . .
H6 H 1.074817 0.578495 0.624489 0.036 Uiso 1 1 calc R . . .
C39 C 0.5061(6) 0.8894(4) 0.6701(3) 0.0250(12) Uani 1 1 d . . . .
C42 C 0.2812(6) 0.9415(5) 0.5754(3) 0.0315(14) Uani 1 1 d . . . .
H42 H 0.205905 0.958236 0.543494 0.038 Uiso 1 1 calc R . . .
C19 C 0.2891(6) 0.2013(5) 0.7349(4) 0.0305(14) Uani 1 1 d . . . .
H19 H 0.277215 0.122788 0.735003 0.037 Uiso 1 1 calc R . . .
C37 C 0.7683(6) 0.8047(5) 0.5124(4) 0.0314(14) Uani 1 1 d . . . .
H37 H 0.725877 0.761555 0.456446 0.038 Uiso 1 1 calc R . . .
C21 C 0.6760(6) 0.4950(4) 0.9071(3) 0.0253(13) Uani 1 1 d . . . .
C16 C 0.3248(5) 0.4348(5) 0.7335(3) 0.0241(12) Uani 1 1 d . . . .
H16 H 0.335733 0.512802 0.732186 0.029 Uiso 1 1 calc R . . .
C5 C 0.8755(6) 0.5643(4) 0.6000(3) 0.0269(13) Uani 1 1 d . . . .
H5 H 0.851035 0.525643 0.542761 0.032 Uiso 1 1 calc R . . .
C43 C 0.2655(6) 0.8493(5) 0.6132(4) 0.0328(14) Uani 1 1 d . . . .
H43 H 0.179628 0.804648 0.606654 0.039 Uiso 1 1 calc R . . .
C44 C 0.3777(6) 0.8238(5) 0.6604(3) 0.0298(13) Uani 1 1 d . . . .
H44 H 0.366653 0.762301 0.685711 0.036 Uiso 1 1 calc R . . .
C33 C 0.7572(6) 0.8704(4) 0.6555(3) 0.0237(12) Uani 1 1 d . . . .
C10 C 0.6280(6) 0.3389(4) 0.6532(3) 0.0267(13) Uani 1 1 d . . . .
H10 H 0.548354 0.353873 0.625515 0.032 Uiso 1 1 calc R . . .
C7 C 1.0410(6) 0.6547(5) 0.7342(4) 0.0291(13) Uani 1 1 d . . . .
H7 H 1.129929 0.677275 0.768513 0.035 Uiso 1 1 calc R . . .
C8 C 0.9396(5) 0.6785(4) 0.7670(3) 0.0255(13) Uani 1 1 d . . . .
H8 H 0.962654 0.718074 0.823984 0.031 Uiso 1 1 calc R . . .
C22 C 0.6044(6) 0.4355(5) 0.9505(3) 0.0309(14) Uani 1 1 d . . . .
H22 H 0.515896 0.391757 0.922989 0.037 Uiso 1 1 calc R . . .
C11 C 0.6865(6) 0.2655(5) 0.6077(4) 0.0293(13) Uani 1 1 d . . . .
H11 H 0.645578 0.231721 0.549965 0.035 Uiso 1 1 calc R . . .
C9 C 0.6868(5) 0.3903(4) 0.7397(3) 0.0208(11) Uani 1 1 d . . . .
C35 C 0.9642(6) 0.9304(5) 0.6205(4) 0.0368(15) Uani 1 1 d . . . .
H35 H 1.053742 0.973262 0.636764 0.044 Uiso 1 1 calc R . . .
C41 C 0.4089(6) 1.0081(5) 0.5854(3) 0.0312(14) Uani 1 1 d . . . .
H41 H 0.419765 1.070328 0.560798 0.037 Uiso 1 1 calc R . . .
C26 C 0.8071(6) 0.5609(5) 0.9492(4) 0.0363(15) Uani 1 1 d . . . .
H26 H 0.855422 0.603609 0.921213 0.044 Uiso 1 1 calc R . . .
C14 C 0.8048(6) 0.3671(5) 0.7797(4) 0.0340(14) Uani 1 1 d . . . .
H14 H 0.846552 0.402267 0.837130 0.041 Uiso 1 1 calc R . . .
C40 C 0.5203(6) 0.9818(5) 0.6321(3) 0.0285(13) Uani 1 1 d . . . .
H40 H 0.606104 1.026327 0.638348 0.034 Uiso 1 1 calc R . . .
C18 C 0.1786(6) 0.2443(5) 0.7080(3) 0.0289(13) Uani 1 1 d . . . .
H18 H 0.092266 0.194553 0.690988 0.035 Uiso 1 1 calc R . . .
C25 C 0.8670(7) 0.5636(6) 1.0327(4) 0.0469(18) Uani 1 1 d . . . .
H25 H 0.956205 0.605719 1.059673 0.056 Uiso 1 1 calc R . . .
C24 C 0.7954(7) 0.5048(6) 1.0758(4) 0.0437(17) Uani 1 1 d . . . .
H24 H 0.835532 0.508100 1.132067 0.052 Uiso 1 1 calc R . . .
C12 C 0.8041(6) 0.2425(5) 0.6474(4) 0.0371(15) Uani 1 1 d . . . .
H12 H 0.844594 0.195119 0.616596 0.045 Uiso 1 1 calc R . . .
C13 C 0.8623(7) 0.2910(6) 0.7344(4) 0.0466(17) Uani 1 1 d . . . .
H13 H 0.939482 0.272688 0.762468 0.056 Uiso 1 1 calc R . . .
C23 C 0.6629(7) 0.4401(5) 1.0352(4) 0.0411(16) Uani 1 1 d . . . .
H23 H 0.613566 0.400257 1.064180 0.049 Uiso 1 1 calc R . . .
C34 C 0.8939(6) 0.9327(5) 0.6805(4) 0.0301(13) Uani 1 1 d . . . .
H34 H 0.937022 0.975165 0.736541 0.036 Uiso 1 1 calc R . . .
C27 C 0.7340(6) 0.9887(4) 0.8200(3) 0.0293(14) Uani 1 1 d . . . .
C17 C 0.1950(6) 0.3590(5) 0.7062(3) 0.0303(13) Uani 1 1 d . . . .
H17 H 0.120262 0.386648 0.686945 0.036 Uiso 1 1 calc R . . .
C36 C 0.9029(6) 0.8656(5) 0.5372(4) 0.0329(14) Uani 1 1 d . . . .
H36 H 0.951628 0.862910 0.498197 0.040 Uiso 1 1 calc R . . .
C32 C 0.8605(6) 1.0005(5) 0.8744(4) 0.0407(16) Uani 1 1 d . . . .
H32 H 0.906255 0.943107 0.864738 0.049 Uiso 1 1 calc R . . .
C28 C 0.6656(8) 1.0722(5) 0.8379(4) 0.057(2) Uani 1 1 d . . . .
H28 H 0.579725 1.064405 0.802936 0.069 Uiso 1 1 calc R . . .
C31 C 0.9189(8) 1.0993(7) 0.9438(4) 0.057(2) Uani 1 1 d . . . .
H31 H 1.004913 1.108660 0.979151 0.069 Uiso 1 1 calc R . . .
C30 C 0.8500(10) 1.1825(6) 0.9601(4) 0.069(3) Uani 1 1 d . . . .
H30 H 0.888769 1.248029 1.006249 0.083 Uiso 1 1 calc R . . .
C29 C 0.7253(10) 1.1679(6) 0.9082(5) 0.075(3) Uani 1 1 d . . . .
H29 H 0.678134 1.223574 0.919823 0.091 Uiso 1 1 calc R . . .
C45 C 0.7059(14) 0.7491(11) 0.8795(7) 0.029(2) Uani 0.494(5) 1 d . P A 1
O2 O 0.7419(9) 0.7950(7) 0.9519(5) 0.0416(15) Uani 0.494(5) 1 d . P A 1
H H 0.507(7) 0.675(12) 0.786(9) 0.050 Uiso 0.494(5) 1 d DR P A 1
C45A C 0.5098(13) 0.7142(10) 0.8127(7) 0.029(2) Uani 0.506(5) 1 d . P A 2
O2A O 0.4340(9) 0.7405(7) 0.8491(5) 0.0416(15) Uani 0.506(5) 1 d . P A 2
HA H 0.711(14) 0.756(10) 0.851(4) 0.050 Uiso 0.506(5) 1 d DR P A 2

loop_
_atom_site_aniso_label
_atom_site_aniso_U_11
_atom_site_aniso_U_22
_atom_site_aniso_U_33
_atom_site_aniso_U_23
_atom_site_aniso_U_13
_atom_site_aniso_U_12
Ru1 0.0195(3) 0.0190(2) 0.0198(2) 0.00494(16) 0.00398(18) 0.00652(18)
P1 0.0207(8) 0.0210(7) 0.0210(7) 0.0073(5) 0.0066(6) 0.0095(6)
P2 0.0227(8) 0.0206(7) 0.0216(7) 0.0054(5) 0.0041(6) 0.0090(6)
O1 0.025(2) 0.030(2) 0.0265(19) 0.0072(16) 0.0114(17) 0.0119(17)
N1 0.025(3) 0.021(2) 0.022(2) 0.0047(18) 0.007(2) 0.0083(19)
C3 0.022(3) 0.023(3) 0.023(3) 0.007(2) 0.009(2) 0.010(2)
C2 0.023(3) 0.018(3) 0.022(3) 0.005(2) 0.008(2) 0.008(2)
N2 0.022(3) 0.019(2) 0.027(2) 0.0105(18) 0.007(2) 0.0095(19)
C38 0.022(3) 0.026(3) 0.031(3) 0.011(2) 0.007(2) 0.008(2)
C20 0.027(3) 0.030(3) 0.032(3) 0.010(2) 0.010(3) 0.012(3)
C15 0.024(3) 0.019(3) 0.024(3) 0.005(2) 0.010(2) 0.008(2)
C1 0.024(3) 0.020(3) 0.022(3) 0.007(2) 0.007(2) 0.011(2)
C4 0.024(3) 0.019(3) 0.026(3) 0.009(2) 0.010(2) 0.009(2)
C6 0.028(3) 0.036(3) 0.042(3) 0.019(3) 0.024(3) 0.020(3)
C39 0.026(3) 0.024(3) 0.027(3) 0.005(2) 0.006(2) 0.012(2)
C42 0.035(4) 0.032(3) 0.030(3) 0.009(3) 0.005(3) 0.020(3)
C19 0.033(4) 0.021(3) 0.043(3) 0.006(2) 0.021(3) 0.008(3)
C37 0.037(4) 0.034(3) 0.029(3) 0.012(3) 0.012(3) 0.014(3)
C21 0.033(3) 0.025(3) 0.023(3) 0.007(2) 0.008(2) 0.019(3)
C16 0.026(3) 0.026(3) 0.025(3) 0.008(2) 0.012(2) 0.012(2)
C5 0.033(3) 0.024(3) 0.029(3) 0.012(2) 0.010(3) 0.014(3)
C43 0.025(3) 0.029(3) 0.038(3) 0.006(3) 0.004(3) 0.005(3)
C44 0.031(3) 0.025(3) 0.032(3) 0.008(2) 0.003(3) 0.013(3)
C33 0.029(3) 0.018(3) 0.028(3) 0.011(2) 0.007(2) 0.010(2)
C10 0.024(3) 0.027(3) 0.030(3) 0.007(2) 0.008(2) 0.008(2)
C7 0.016(3) 0.033(3) 0.041(3) 0.013(3) 0.007(3) 0.010(2)
C8 0.021(3) 0.023(3) 0.029(3) 0.008(2) 0.000(2) 0.006(2)
C22 0.046(4) 0.029(3) 0.022(3) 0.004(2) 0.017(3) 0.015(3)
C11 0.033(3) 0.027(3) 0.031(3) 0.006(2) 0.015(3) 0.010(3)
C9 0.021(3) 0.020(3) 0.030(3) 0.015(2) 0.015(2) 0.010(2)
C35 0.026(3) 0.029(3) 0.055(4) 0.007(3) 0.016(3) 0.005(3)
C41 0.039(4) 0.029(3) 0.033(3) 0.013(3) 0.012(3) 0.020(3)
C26 0.031(4) 0.052(4) 0.029(3) 0.018(3) 0.004(3) 0.016(3)
C14 0.031(4) 0.048(4) 0.030(3) 0.009(3) 0.013(3) 0.020(3)
C40 0.025(3) 0.031(3) 0.035(3) 0.015(3) 0.011(3) 0.011(3)
C18 0.017(3) 0.030(3) 0.036(3) 0.004(2) 0.009(3) -0.001(2)
C25 0.036(4) 0.075(5) 0.031(3) 0.019(3) 0.000(3) 0.024(4)
C24 0.063(5) 0.060(4) 0.023(3) 0.018(3) 0.014(3) 0.039(4)
C12 0.037(4) 0.038(4) 0.044(4) 0.008(3) 0.024(3) 0.016(3)
C13 0.039(4) 0.063(4) 0.046(4) 0.014(3) 0.015(3) 0.032(4)
C23 0.063(5) 0.041(4) 0.034(3) 0.017(3) 0.029(3) 0.022(3)
C34 0.028(3) 0.025(3) 0.038(3) 0.009(2) 0.010(3) 0.010(3)
C27 0.033(3) 0.019(3) 0.034(3) 0.011(2) 0.004(3) 0.007(2)
C17 0.020(3) 0.032(3) 0.037(3) 0.008(3) 0.004(3) 0.009(3)
C36 0.038(4) 0.026(3) 0.043(3) 0.014(3) 0.019(3) 0.013(3)
C32 0.038(4) 0.037(3) 0.037(3) 0.006(3) 0.001(3) 0.003(3)
C28 0.082(6) 0.039(4) 0.036(4) -0.004(3) -0.012(4) 0.035(4)
C31 0.047(5) 0.062(5) 0.037(4) 0.010(4) -0.006(3) -0.016(4)
C30 0.120(8) 0.021(4) 0.039(4) -0.001(3) -0.002(5) -0.005(4)
C29 0.131(9) 0.037(4) 0.045(4) -0.001(3) -0.002(5) 0.038(5)
C45 0.034(5) 0.025(4) 0.029(4) 0.010(4) 0.007(4) 0.012(4)
O2 0.044(4) 0.041(4) 0.040(3) 0.009(3) 0.013(3) 0.014(3)
C45A 0.034(5) 0.025(4) 0.029(4) 0.010(4) 0.007(4) 0.012(4)
O2A 0.044(4) 0.041(4) 0.040(3) 0.009(3) 0.013(3) 0.014(3)

loop_
_atom_type_symbol
_atom_type_description
_atom_type_scat_dispersion_real
_atom_type_scat_dispersion_imag
_atom_type_scat_source
C C 0.0033 0.0016 'International Tables Vol C Tables 4.2.6.8 and 6.1.1.4'
H H 0.0000 0.0000 'International Tables Vol C Tables 4.2.6.8 and 6.1.1.4'
N N 0.0061 0.0033 'International Tables Vol C Tables 4.2.6.8 and 6.1.1.4'
O O 0.0106 0.0060 'International Tables Vol C Tables 4.2.6.8 and 6.1.1.4'
P P 0.1023 0.0942 'International Tables Vol C Tables 4.2.6.8 and 6.1.1.4'
Ru Ru -1.2594 0.8363 'International Tables Vol C Tables 4.2.6.8 and 6.1.1.4'

loop_
_geom_angle_atom_site_label_1
_geom_angle_atom_site_label_2
_geom_angle_atom_site_label_3
_geom_angle
_geom_angle_site_symmetry_1
_geom_angle_site_symmetry_3
P1 Ru1 H 83(5) . .
P1 Ru1 HA 101(5) . .
P2 Ru1 P1 177.08(5) . .
P2 Ru1 H 96(5) . .
P2 Ru1 HA 81(5) . .
N1 Ru1 P1 88.56(11) . .
N1 Ru1 P2 89.12(11) . .
N1 Ru1 N2 76.46(16) . .
N1 Ru1 H 96(5) . .
N1 Ru1 HA 170(5) . .
N2 Ru1 P1 90.09(11) . .
N2 Ru1 P2 91.09(11) . .
N2 Ru1 H 170(5) . .
N2 Ru1 HA 100(6) . .
C45 Ru1 P1 89.9(4) . .
C45 Ru1 P2 92.3(4) . .
C45 Ru1 N1 176.5(4) . .
C45 Ru1 N2 106.7(5) . .
C45 Ru1 H 81(5) . .
C45A Ru1 P1 92.4(4) . .
C45A Ru1 P2 86.7(4) . .
C45A Ru1 N1 110.1(4) . .
C45A Ru1 N2 173.0(4) . .
C45A Ru1 HA 73(6) . .
C15 P1 Ru1 118.74(17) . .
C15 P1 C21 104.5(2) . .
C15 P1 C9 98.6(2) . .
C21 P1 Ru1 115.29(17) . .
C21 P1 C9 103.3(2) . .
C9 P1 Ru1 114.07(16) . .
C39 P2 Ru1 119.00(18) . .
C39 P2 C33 98.5(2) . .
C39 P2 C27 103.1(2) . .
C33 P2 Ru1 112.56(17) . .
C33 P2 C27 106.2(3) . .
C27 P2 Ru1 115.43(17) . .
C3 N1 Ru1 115.0(3) . .
C3 N1 C1 108.2(4) . 2_666
C1 N1 Ru1 136.8(4) 2_666 .
N1 C3 C2 111.2(5) . .
N1 C3 C4 118.3(4) . .
C2 C3 C4 130.5(5) . .
C3 C2 C1 144.6(5) . .
C2 C2 C3 106.0(6) 2_666 .
C2 C2 C1 109.4(5) 2_666 .
C4 N2 Ru1 115.7(3) . .
C8 N2 Ru1 127.4(4) . .
C8 N2 C4 116.9(5) . .
C37 C38 H38 119.0 . .
C37 C38 C33 122.1(5) . .
C33 C38 H38 119.0 . .
C15 C20 H20 119.6 . .
C19 C20 H20 119.6 . .
C19 C20 C15 120.7(5) . .
C20 C15 P1 119.9(4) . .
C16 C15 P1 121.6(4) . .
C16 C15 C20 118.5(5) . .
O1 C1 N1 124.4(4) . 2_666
O1 C1 C2 130.4(5) . .
N1 C1 C2 105.2(4) 2_666 .
N2 C4 C3 114.5(5) . .
N2 C4 C5 122.7(5) . .
C5 C4 C3 122.8(5) . .
C5 C6 H6 120.8 . .
C5 C6 C7 118.4(5) . .
C7 C6 H6 120.8 . .
C44 C39 P2 122.0(4) . .
C44 C39 C40 118.8(5) . .
C40 C39 P2 119.1(4) . .
C43 C42 H42 120.0 . .
C41 C42 H42 120.0 . .
C41 C42 C43 119.9(5) . .
C20 C19 H19 120.3 . .
C18 C19 C20 119.3(5) . .
C18 C19 H19 120.3 . .
C38 C37 H37 120.0 . .
C38 C37 C36 120.0(5) . .
C36 C37 H37 120.0 . .
C22 C21 P1 123.5(4) . .
C22 C21 C26 118.9(5) . .
C26 C21 P1 117.6(4) . .
C15 C16 H16 119.5 . .
C15 C16 C17 120.9(5) . .
C17 C16 H16 119.5 . .
C4 C5 H5 120.2 . .
C6 C5 C4 119.5(5) . .
C6 C5 H5 120.2 . .
C42 C43 H43 119.9 . .
C44 C43 C42 120.1(5) . .
C44 C43 H43 119.9 . .
C39 C44 C43 120.4(5) . .
C39 C44 H44 119.8 . .
C43 C44 H44 119.8 . .
C38 C33 P2 118.3(4) . .
C38 C33 C34 117.9(5) . .
C34 C33 P2 123.6(4) . .
C11 C10 H10 119.5 . .
C11 C10 C9 121.0(5) . .
C9 C10 H10 119.5 . .
C6 C7 H7 120.5 . .
C8 C7 C6 119.0(5) . .
C8 C7 H7 120.5 . .
N2 C8 C7 123.5(5) . .
N2 C8 H8 118.2 . .
C7 C8 H8 118.2 . .
C21 C22 H22 119.5 . .
C21 C22 C23 120.9(6) . .
C23 C22 H22 119.5 . .
C10 C11 H11 119.8 . .
C12 C11 C10 120.4(5) . .
C12 C11 H11 119.8 . .
C10 C9 P1 118.5(4) . .
C14 C9 P1 122.8(4) . .
C14 C9 C10 118.7(5) . .
C34 C35 H35 119.4 . .
C36 C35 H35 119.4 . .
C36 C35 C34 121.2(6) . .
C42 C41 H41 120.2 . .
C40 C41 C42 119.7(5) . .
C40 C41 H41 120.2 . .
C21 C26 H26 119.7 . .
C21 C26 C25 120.5(6) . .
C25 C26 H26 119.7 . .
C9 C14 H14 119.8 . .
C9 C14 C13 120.5(5) . .
C13 C14 H14 119.8 . .
C39 C40 H40 119.5 . .
C41 C40 C39 121.1(5) . .
C41 C40 H40 119.5 . .
C19 C18 H18 119.6 . .
C17 C18 C19 120.8(5) . .
C17 C18 H18 119.6 . .
C26 C25 H25 119.8 . .
C24 C25 C26 120.4(6) . .
C24 C25 H25 119.8 . .
C25 C24 H24 120.0 . .
C25 C24 C23 119.9(6) . .
C23 C24 H24 120.0 . .
C11 C12 H12 120.4 . .
C11 C12 C13 119.2(6) . .
C13 C12 H12 120.4 . .
C14 C13 H13 119.9 . .
C12 C13 C14 120.1(6) . .
C12 C13 H13 119.9 . .
C22 C23 H23 120.3 . .
C24 C23 C22 119.3(6) . .
C24 C23 H23 120.3 . .
C33 C34 H34 120.2 . .
C35 C34 C33 119.5(5) . .
C35 C34 H34 120.2 . .
C32 C27 P2 119.1(5) . .
C28 C27 P2 121.8(5) . .
C28 C27 C32 119.0(6) . .
C16 C17 H17 120.2 . .
C18 C17 C16 119.7(5) . .
C18 C17 H17 120.2 . .
C37 C36 H36 120.4 . .
C35 C36 C37 119.3(6) . .
C35 C36 H36 120.4 . .
C27 C32 H32 120.2 . .
C27 C32 C31 119.7(7) . .
C31 C32 H32 120.2 . .
C27 C28 H28 120.1 . .
C27 C28 C29 119.8(7) . .
C29 C28 H28 120.1 . .
C32 C31 H31 119.8 . .
C30 C31 C32 120.5(7) . .
C30 C31 H31 119.8 . .
C31 C30 H30 120.4 . .
C29 C30 C31 119.2(7) . .
C29 C30 H30 120.4 . .
C28 C29 H29 119.1 . .
C30 C29 C28 121.8(8) . .
C30 C29 H29 119.1 . .
O2 C45 Ru1 176.3(13) . .
O2A C45A Ru1 175.2(10) . .

loop_
_geom_bond_atom_site_label_1
_geom_bond_atom_site_label_2
_geom_bond_distance
_geom_bond_site_symmetry_2
Ru1 P1 2.3638(14) .
Ru1 P2 2.3554(14) .
Ru1 N1 2.134(4) .
Ru1 N2 2.183(5) .
Ru1 C45 1.844(12) .
Ru1 H 1.51(2) .
Ru1 C45A 1.823(13) .
Ru1 HA 1.50(2) .
P1 C15 1.825(5) .
P1 C21 1.843(5) .
P1 C9 1.845(5) .
P2 C39 1.833(5) .
P2 C33 1.839(6) .
P2 C27 1.844(6) .
O1 C1 1.248(6) .
N1 C3 1.370(7) .
N1 C1 1.422(6) 2_666
C3 C2 1.403(7) .
C3 C4 1.456(7) .
C2 C2 1.394(10) 2_666
C2 C1 1.452(7) .
N2 C4 1.364(6) .
N2 C8 1.349(6) .
C38 H38 0.9300 .
C38 C37 1.375(8) .
C38 C33 1.395(7) .
C20 H20 0.9300 .
C20 C15 1.403(7) .
C20 C19 1.390(8) .
C15 C16 1.378(7) .
C4 C5 1.389(8) .
C6 H6 0.9300 .
C6 C5 1.374(8) .
C6 C7 1.402(8) .
C39 C44 1.386(8) .
C39 C40 1.395(7) .
C42 H42 0.9300 .
C42 C43 1.392(8) .
C42 C41 1.382(8) .
C19 H19 0.9300 .
C19 C18 1.385(8) .
C37 H37 0.9300 .
C37 C36 1.386(8) .
C21 C22 1.378(8) .
C21 C26 1.385(8) .
C16 H16 0.9300 .
C16 C17 1.402(7) .
C5 H5 0.9300 .
C43 H43 0.9300 .
C43 C44 1.386(8) .
C44 H44 0.9300 .
C33 C34 1.409(8) .
C10 H10 0.9300 .
C10 C11 1.389(8) .
C10 C9 1.391(7) .
C7 H7 0.9300 .
C7 C8 1.376(8) .
C8 H8 0.9300 .
C22 H22 0.9300 .
C22 C23 1.398(8) .
C11 H11 0.9300 .
C11 C12 1.372(8) .
C9 C14 1.378(7) .
C35 H35 0.9300 .
C35 C34 1.396(8) .
C35 C36 1.384(8) .
C41 H41 0.9300 .
C41 C40 1.382(8) .
C26 H26 0.9300 .
C26 C25 1.388(8) .
C14 H14 0.9300 .
C14 C13 1.400(8) .
C40 H40 0.9300 .
C18 H18 0.9300 .
C18 C17 1.367(8) .
C25 H25 0.9300 .
C25 C24 1.370(9) .
C24 H24 0.9300 .
C24 C23 1.389(9) .
C12 H12 0.9300 .
C12 C13 1.395(9) .
C13 H13 0.9300 .
C23 H23 0.9300 .
C34 H34 0.9300 .
C27 C32 1.389(8) .
C27 C28 1.379(9) .
C17 H17 0.9300 .
C36 H36 0.9300 .
C32 H32 0.9300 .
C32 C31 1.400(9) .
C28 H28 0.9300 .
C28 C29 1.388(9) .
C31 H31 0.9300 .
C31 C30 1.375(11) .
C30 H30 0.9300 .
C30 C29 1.350(11) .
C29 H29 0.9300 .
C45 O2 1.166(13) .
C45A O2A 1.178(14) .

loop_
_geom_torsion_atom_site_label_1
_geom_torsion_atom_site_label_2
_geom_torsion_atom_site_label_3
_geom_torsion_atom_site_label_4
_geom_torsion
_geom_torsion_site_symmetry_1
_geom_torsion_site_symmetry_4
Ru1 P1 C15 C20 165.8(4) . .
Ru1 P1 C15 C16 -10.6(5) . .
Ru1 P1 C21 C22 131.5(4) . .
Ru1 P1 C21 C26 -48.7(5) . .
Ru1 P1 C9 C10 -73.6(4) . .
Ru1 P1 C9 C14 103.9(4) . .
Ru1 P2 C39 C44 13.8(5) . .
Ru1 P2 C39 C40 -165.1(4) . .
Ru1 P2 C33 C38 75.1(4) . .
Ru1 P2 C33 C34 -99.7(4) . .
Ru1 P2 C27 C32 55.7(5) . .
Ru1 P2 C27 C28 -120.3(5) . .
Ru1 N1 C3 C2 -179.2(3) . .
Ru1 N1 C3 C4 0.3(6) . .
Ru1 N2 C4 C3 0.7(5) . .
Ru1 N2 C4 C5 -179.2(4) . .
Ru1 N2 C8 C7 178.7(4) . .
P1 C15 C16 C17 178.0(4) . .
P1 C21 C22 C23 179.0(4) . .
P1 C21 C26 C25 -177.5(5) . .
P1 C9 C14 C13 -179.1(5) . .
P2 C39 C44 C43 -178.5(4) . .
P2 C39 C40 C41 178.9(4) . .
P2 C33 C34 C35 175.0(4) . .
P2 C27 C32 C31 -179.1(5) . .
P2 C27 C28 C29 177.8(6) . .
N1 C3 C2 C2 0.2(7) . 2_666
N1 C3 C2 C1 178.5(7) . .
N1 C3 C4 N2 -0.7(7) . .
N1 C3 C4 C5 179.2(4) . .
C3 C2 C1 O1 1.5(12) . .
C3 C2 C1 N1 -179.7(7) . 2_666
C3 C4 C5 C6 -179.5(5) . .
C2 C3 C4 N2 178.8(5) . .
C2 C3 C4 C5 -1.4(8) . .
C2 C2 C1 O1 179.7(5) 2_666 .
C2 C2 C1 N1 -1.4(7) 2_666 2_666
N2 C4 C5 C6 0.3(8) . .
C38 C37 C36 C35 -0.7(8) . .
C38 C33 C34 C35 0.1(8) . .
C20 C15 C16 C17 1.5(8) . .
C20 C19 C18 C17 1.2(9) . .
C15 P1 C21 C22 -0.7(5) . .
C15 P1 C21 C26 179.0(4) . .
C15 P1 C9 C10 53.2(4) . .
C15 P1 C9 C14 -129.2(5) . .
C15 C20 C19 C18 0.3(8) . .
C15 C16 C17 C18 -0.1(8) . .
C1 N1 C3 C2 0.7(6) 2_666 .
C1 N1 C3 C4 -179.8(4) 2_666 .
C4 C3 C2 C2 -179.2(5) . 2_666
C4 C3 C2 C1 -0.9(11) . .
C4 N2 C8 C7 -0.6(7) . .
C6 C7 C8 N2 0.5(8) . .
C39 P2 C33 C38 -51.2(4) . .
C39 P2 C33 C34 133.9(5) . .
C39 P2 C27 C32 -172.8(5) . .
C39 P2 C27 C28 11.2(6) . .
C42 C43 C44 C39 -0.3(9) . .
C42 C41 C40 C39 -0.5(9) . .
C19 C20 C15 P1 -178.2(4) . .
C19 C20 C15 C16 -1.7(8) . .
C19 C18 C17 C16 -1.3(9) . .
C37 C38 C33 P2 -174.1(4) . .
C37 C38 C33 C34 1.1(8) . .
C21 P1 C15 C20 -64.0(5) . .
C21 P1 C15 C16 119.6(4) . .
C21 P1 C9 C10 160.5(4) . .
C21 P1 C9 C14 -21.9(5) . .
C21 C22 C23 C24 -0.6(9) . .
C21 C26 C25 C24 -2.5(10) . .
C5 C6 C7 C8 0.1(8) . .
C43 C42 C41 C40 0.7(8) . .
C44 C39 C40 C41 0.0(8) . .
C33 P2 C39 C44 135.6(5) . .
C33 P2 C39 C40 -43.4(5) . .
C33 P2 C27 C32 -69.8(5) . .
C33 P2 C27 C28 114.2(6) . .
C33 C38 C37 C36 -0.8(8) . .
C10 C11 C12 C13 1.8(9) . .
C10 C9 C14 C13 -1.5(9) . .
C7 C6 C5 C4 -0.5(8) . .
C8 N2 C4 C3 -179.9(4) . .
C8 N2 C4 C5 0.2(7) . .
C22 C21 C26 C25 2.2(9) . .
C11 C10 C9 P1 177.7(4) . .
C11 C10 C9 C14 0.0(8) . .
C11 C12 C13 C14 -3.3(10) . .
C9 P1 C15 C20 42.2(5) . .
C9 P1 C15 C16 -134.2(4) . .
C9 P1 C21 C22 -103.3(5) . .
C9 P1 C21 C26 76.4(5) . .
C9 C10 C11 C12 -0.1(8) . .
C9 C14 C13 C12 3.2(10) . .
C41 C42 C43 C44 -0.3(9) . .
C26 C21 C22 C23 -0.7(8) . .
C26 C25 C24 C23 1.2(10) . .
C40 C39 C44 C43 0.5(8) . .
C25 C24 C23 C22 0.3(10) . .
C34 C35 C36 C37 1.9(9) . .
C27 P2 C39 C44 -115.5(5) . .
C27 P2 C39 C40 65.6(5) . .
C27 P2 C33 C38 -157.6(4) . .
C27 P2 C33 C34 27.5(5) . .
C27 C32 C31 C30 2.2(10) . .
C27 C28 C29 C30 0.3(13) . .
C36 C35 C34 C33 -1.6(9) . .
C32 C27 C28 C29 1.8(11) . .
C32 C31 C30 C29 -0.1(12) . .
C28 C27 C32 C31 -3.0(10) . .
C31 C30 C29 C28 -1.2(13) . .
